data_7112855
loop_
_publ_author_name
'B\'elanger-Chabot, Guillaume'
'Rioux, Philippe'
'Maron, Laurent'
'Fontaine, Fr\'ed\'eric-Georges'

_publ_section_title
;
 Synthesis of a 1-boratabenzene-(2,3,4,5-tetramethylphosphole): towards a
 planar monophosphole.
;
_journal_issue 36
_journal_name_full 'Chemical communications (Cambridge, England)'
_journal_page_first 6816
_journal_page_last 6818
_journal_paper_doi 10.1039/c0cc01999b
_journal_volume 46
_journal_year 2010
_chemical_formula_sum 'C26 H34 B2 Fe P2'
_chemical_formula_weight 485.94
_chemical_name_systematic
;
?
;
_space_group_IT_number 14
_symmetry_cell_setting monoclinic
_symmetry_space_group_name_Hall '-P 2ybc'
_symmetry_space_group_name_H-M 'P 1 21/c 1'
_atom_sites_solution_hydrogens geom
_atom_sites_solution_primary direct
_atom_sites_solution_secondary difmap
_audit_creation_method SHELXL-97
_cell_angle_alpha 90.00
_cell_angle_beta 103.0610(10)
_cell_angle_gamma 90.00
_cell_formula_units_Z 2
_cell_length_a 7.0954(2)
_cell_length_b 13.2891(3)
_cell_length_c 13.6815(3)
_cell_measurement_reflns_used 3184
_cell_measurement_temperature 296(2)
_cell_measurement_theta_max 70.92
_cell_measurement_theta_min 4.70
_cell_volume 1256.68(5)
_computing_cell_refinement 'APEX 2 (Bruker, 2005b)'
_computing_data_collection 'APEX 2 (Bruker, 2005b)'
_computing_data_reduction 'SAINT (Bruker, 2003)'
_computing_molecular_graphics 'SHELXTL (Bruker, 2001)'
_computing_publication_material 'SHELXTL (Bruker, 2001)'
_computing_structure_refinement 'SHELXL-97 (Sheldrick, 2008)'
_computing_structure_solution 'SHELXS-97 (Sheldrick, 2008)'
_diffrn_ambient_temperature 296(2)
_diffrn_measured_fraction_theta_full 0.996
_diffrn_measured_fraction_theta_max 0.996
_diffrn_measurement_device_type 'Bruker Smart APEX II CCD'
_diffrn_measurement_method \w
_diffrn_radiation_monochromator graphite
_diffrn_radiation_source 'fine-focus sealed tube'
_diffrn_radiation_type CuK\a
_diffrn_radiation_wavelength 1.54178
_diffrn_reflns_av_R_equivalents 0.0518
_diffrn_reflns_av_sigmaI/netI 0.0335
_diffrn_reflns_limit_h_max 8
_diffrn_reflns_limit_h_min -8
_diffrn_reflns_limit_k_max 16
_diffrn_reflns_limit_k_min -16
_diffrn_reflns_limit_l_max 16
_diffrn_reflns_limit_l_min -16
_diffrn_reflns_number 16308
_diffrn_reflns_theta_full 72.51
_diffrn_reflns_theta_max 72.51
_diffrn_reflns_theta_min 4.70
_exptl_absorpt_coefficient_mu 6.080
_exptl_absorpt_correction_T_max 0.6419
_exptl_absorpt_correction_T_min 0.3760
_exptl_absorpt_correction_type integration
_exptl_absorpt_process_details 'XPREP (Bruker, 2005a)'
_exptl_crystal_colour orange
_exptl_crystal_density_diffrn 1.284
_exptl_crystal_density_method 'not measured'
_exptl_crystal_F_000 512
_exptl_crystal_size_max 0.20
_exptl_crystal_size_mid 0.08
_exptl_crystal_size_min 0.08
_refine_diff_density_max 0.256
_refine_diff_density_min -0.258
_refine_diff_density_rms 0.053
_refine_ls_extinction_method none
_refine_ls_goodness_of_fit_ref 1.033
_refine_ls_hydrogen_treatment constr
_refine_ls_matrix_type full
_refine_ls_number_parameters 146
_refine_ls_number_reflns 2481
_refine_ls_number_restraints 0
_refine_ls_restrained_S_all 1.033
_refine_ls_R_factor_all 0.0512
_refine_ls_R_factor_gt 0.0378
_refine_ls_shift/su_max 0.000
_refine_ls_shift/su_mean 0.000
_refine_ls_structure_factor_coef Fsqd
_refine_ls_weighting_details 'calc w=1/[\s^2^(Fo^2^)+(0.0526P)^2^+0.4026P] where P=(Fo^2^+2Fc^2^)/3'
_refine_ls_weighting_scheme calc
_refine_ls_wR_factor_gt 0.0916
_refine_ls_wR_factor_ref 0.0981
_reflns_number_gt 2033
_reflns_number_total 2481
_reflns_threshold_expression >2sigma(I)
_cod_data_source_file c0cc01999b.txt
_cod_data_source_block frede1_0m
_cod_depositor_comments
;
The following automatic conversions were performed:

'_symmetry_cell_setting' value 'Monoclinic' changed to 'monoclinic'
according to
/usr/data/users/saulius/automatic-downloads/retrospective/RSC/lib/dictionaries/cif_core.dic
dictionary named 'cif_core.dic' version 2.4.2 from 2011-04-26.

Automatic conversion script
Id: cif_fix_values 2281 2013-09-26 08:29:07Z andrius 
;
_cod_original_sg_symbol_H-M P2(1)/c
_cod_database_code 7112855

loop_
_symmetry_equiv_pos_as_xyz
'x, y, z'
'-x, y+1/2, -z+1/2'
'-x, -y, -z'
'x, -y-1/2, z-1/2'

loop_
_atom_site_label
_atom_site_type_symbol
_atom_site_fract_x
_atom_site_fract_y
_atom_site_fract_z
_atom_site_U_iso_or_equiv
_atom_site_adp_type
_atom_site_occupancy
_atom_site_symmetry_multiplicity
_atom_site_calc_flag
_atom_site_refinement_flags
Fe1 Fe 0.0000 1.0000 0.0000 0.02504(15) Uani 1 2 d S
B1 B -0.1164(4) 0.9393(2) 0.1265(2) 0.0317(6) Uani 1 1 d .
C1 C -0.2623(3) 0.94189(19) 0.02755(18) 0.0330(5) Uani 1 1 d .
H1 H -0.3117 0.8780 -0.0038 0.040 Uiso 1 1 calc R
C2 C -0.2955(3) 1.0306(2) -0.0308(2) 0.0365(6) Uani 1 1 d .
H2 H -0.3693 1.0255 -0.1004 0.044 Uiso 1 1 calc R
C3 C -0.1889(4) 1.11953(18) -0.00049(19) 0.0359(6) Uani 1 1 d .
H3 H -0.1929 1.1739 -0.0493 0.043 Uiso 1 1 calc R
C4 C -0.0450(4) 1.12164(18) 0.09007(19) 0.0369(6) Uani 1 1 d .
H4 H 0.0489 1.1769 0.1007 0.044 Uiso 1 1 calc R
C5 C -0.0040(4) 1.03569(19) 0.15188(18) 0.0344(5) Uani 1 1 d .
H5 H 0.1182 1.0336 0.2025 0.041 Uiso 1 1 calc R
P1 P -0.06940(10) 0.82040(5) 0.21102(5) 0.03616(18) Uani 1 1 d .
C6 C 0.1844(4) 0.81044(19) 0.26670(18) 0.0367(6) Uani 1 1 d .
C7 C 0.2546(4) 0.72392(19) 0.23649(18) 0.0364(6) Uani 1 1 d .
C8 C 0.1158(4) 0.66848(18) 0.16052(18) 0.0371(6) Uani 1 1 d .
C9 C -0.0614(4) 0.71209(19) 0.13329(18) 0.0381(6) Uani 1 1 d .
C10 C 0.2918(5) 0.8805(2) 0.3467(2) 0.0549(8) Uani 1 1 d .
H10A H 0.3418 0.8432 0.4070 0.082 Uiso 1 1 calc R
H10B H 0.2052 0.9317 0.3597 0.082 Uiso 1 1 calc R
H10C H 0.3968 0.9114 0.3242 0.082 Uiso 1 1 calc R
C11 C 0.4533(4) 0.6828(2) 0.2797(2) 0.0497(7) Uani 1 1 d .
H11A H 0.5285 0.7323 0.3227 0.075 Uiso 1 1 calc R
H11B H 0.5154 0.6666 0.2262 0.075 Uiso 1 1 calc R
H11C H 0.4429 0.6232 0.3178 0.075 Uiso 1 1 calc R
C12 C 0.1708(5) 0.5708(2) 0.1189(2) 0.0514(7) Uani 1 1 d .
H12A H 0.0621 0.5449 0.0704 0.077 Uiso 1 1 calc R
H12B H 0.2087 0.5230 0.1724 0.077 Uiso 1 1 calc R
H12C H 0.2768 0.5820 0.0872 0.077 Uiso 1 1 calc R
C13 C -0.2338(5) 0.6732(2) 0.0567(2) 0.0536(8) Uani 1 1 d .
H13A H -0.2096 0.6795 -0.0092 0.080 Uiso 1 1 calc R
H13B H -0.3464 0.7116 0.0606 0.080 Uiso 1 1 calc R
H13C H -0.2549 0.6037 0.0702 0.080 Uiso 1 1 calc R

loop_
_atom_site_aniso_label
_atom_site_aniso_U_11
_atom_site_aniso_U_22
_atom_site_aniso_U_33
_atom_site_aniso_U_23
_atom_site_aniso_U_13
_atom_site_aniso_U_12
Fe1 0.0256(3) 0.0256(2) 0.0251(2) -0.0011(2) 0.00816(18) 0.0008(2)
B1 0.0344(15) 0.0331(14) 0.0321(14) 0.0037(11) 0.0167(11) 0.0035(11)
C1 0.0262(12) 0.0378(13) 0.0369(13) 0.0048(10) 0.0113(10) -0.0008(10)
C2 0.0264(13) 0.0453(14) 0.0397(13) 0.0088(11) 0.0119(10) 0.0073(10)
C3 0.0379(14) 0.0329(13) 0.0426(14) 0.0058(10) 0.0214(11) 0.0117(10)
C4 0.0467(16) 0.0283(12) 0.0410(14) -0.0076(10) 0.0210(12) -0.0001(10)
C5 0.0406(14) 0.0392(13) 0.0258(11) -0.0058(10) 0.0126(10) 0.0042(11)
P1 0.0398(4) 0.0373(3) 0.0315(3) 0.0067(3) 0.0083(3) -0.0004(3)
C6 0.0415(15) 0.0396(13) 0.0266(12) 0.0037(10) 0.0028(10) -0.0018(11)
C7 0.0403(15) 0.0389(13) 0.0300(12) 0.0066(10) 0.0083(10) -0.0017(11)
C8 0.0495(16) 0.0321(13) 0.0302(12) 0.0062(10) 0.0101(11) -0.0027(11)
C9 0.0468(16) 0.0341(13) 0.0318(12) 0.0048(10) 0.0051(11) -0.0086(11)
C10 0.064(2) 0.0517(17) 0.0403(15) -0.0064(13) -0.0067(14) 0.0003(15)
C11 0.0464(17) 0.0537(17) 0.0473(16) 0.0074(13) 0.0072(13) 0.0070(13)
C12 0.071(2) 0.0400(15) 0.0436(16) 0.0007(12) 0.0140(15) 0.0008(13)
C13 0.0575(19) 0.0416(16) 0.0532(17) 0.0054(13) -0.0058(14) -0.0136(13)

loop_
_atom_type_symbol
_atom_type_description
_atom_type_scat_dispersion_real
_atom_type_scat_dispersion_imag
_atom_type_scat_source
C C 0.0181 0.0091 'International Tables Vol C Tables 4.2.6.8 and 6.1.1.4'
H H 0.0000 0.0000 'International Tables Vol C Tables 4.2.6.8 and 6.1.1.4'
B B 0.0090 0.0039 'International Tables Vol C Tables 4.2.6.8 and 6.1.1.4'
P P 0.2955 0.4335 'International Tables Vol C Tables 4.2.6.8 and 6.1.1.4'
Fe Fe -1.1336 3.1974 'International Tables Vol C Tables 4.2.6.8 and 6.1.1.4'

loop_
_geom_angle_atom_site_label_1
_geom_angle_atom_site_label_2
_geom_angle_atom_site_label_3
_geom_angle
_geom_angle_site_symmetry_1
_geom_angle_site_symmetry_3
C3 Fe1 C3 180.0 . 3_575
C3 Fe1 C2 140.25(10) . 3_575
C3 Fe1 C2 39.76(10) 3_575 3_575
C3 Fe1 C2 39.75(10) . .
C3 Fe1 C2 140.25(10) 3_575 .
C2 Fe1 C2 179.999(1) 3_575 .
C3 Fe1 C4 140.36(10) . 3_575
C3 Fe1 C4 39.64(10) 3_575 3_575
C2 Fe1 C4 71.89(11) 3_575 3_575
C2 Fe1 C4 108.11(11) . 3_575
C3 Fe1 C4 39.64(10) . .
C3 Fe1 C4 140.36(10) 3_575 .
C2 Fe1 C4 108.11(11) 3_575 .
C2 Fe1 C4 71.89(11) . .
C4 Fe1 C4 179.999(1) 3_575 .
C3 Fe1 C1 108.15(9) . 3_575
C3 Fe1 C1 71.85(9) 3_575 3_575
C2 Fe1 C1 39.20(9) 3_575 3_575
C2 Fe1 C1 140.80(9) . 3_575
C4 Fe1 C1 85.43(10) 3_575 3_575
C4 Fe1 C1 94.56(10) . 3_575
C3 Fe1 C1 71.85(9) . .
C3 Fe1 C1 108.15(9) 3_575 .
C2 Fe1 C1 140.80(9) 3_575 .
C2 Fe1 C1 39.21(9) . .
C4 Fe1 C1 94.57(10) 3_575 .
C4 Fe1 C1 85.43(10) . .
C1 Fe1 C1 180.00(5) 3_575 .
C3 Fe1 C5 108.47(10) . 3_575
C3 Fe1 C5 71.53(10) 3_575 3_575
C2 Fe1 C5 85.38(10) 3_575 3_575
C2 Fe1 C5 94.62(10) . 3_575
C4 Fe1 C5 38.90(10) 3_575 3_575
C4 Fe1 C5 141.10(10) . 3_575
C1 Fe1 C5 72.78(10) 3_575 3_575
C1 Fe1 C5 107.22(10) . 3_575
C3 Fe1 C5 71.53(10) . .
C3 Fe1 C5 108.47(10) 3_575 .
C2 Fe1 C5 94.62(10) 3_575 .
C2 Fe1 C5 85.38(10) . .
C4 Fe1 C5 141.10(10) 3_575 .
C4 Fe1 C5 38.90(10) . .
C1 Fe1 C5 107.22(10) 3_575 .
C1 Fe1 C5 72.78(10) . .
C5 Fe1 C5 180.00(14) 3_575 .
C3 Fe1 B1 94.17(10) . 3_575
C3 Fe1 B1 85.83(10) 3_575 3_575
C2 Fe1 B1 72.24(10) 3_575 3_575
C2 Fe1 B1 107.76(10) . 3_575
C4 Fe1 B1 72.00(10) 3_575 3_575
C4 Fe1 B1 108.00(10) . 3_575
C1 Fe1 B1 40.40(10) 3_575 3_575
C1 Fe1 B1 139.60(10) . 3_575
C5 Fe1 B1 40.31(10) 3_575 3_575
C5 Fe1 B1 139.69(10) . 3_575
C3 Fe1 B1 85.83(10) . .
C3 Fe1 B1 94.17(10) 3_575 .
C2 Fe1 B1 107.76(10) 3_575 .
C2 Fe1 B1 72.24(10) . .
C4 Fe1 B1 108.00(10) 3_575 .
C4 Fe1 B1 72.00(10) . .
C1 Fe1 B1 139.60(10) 3_575 .
C1 Fe1 B1 40.40(10) . .
C5 Fe1 B1 139.69(10) 3_575 .
C5 Fe1 B1 40.31(10) . .
B1 Fe1 B1 180.0 3_575 .
C1 B1 C5 114.1(2) . .
C1 B1 P1 122.97(19) . .
C5 B1 P1 122.9(2) . .
C1 B1 Fe1 66.07(13) . .
C5 B1 Fe1 66.54(13) . .
P1 B1 Fe1 135.44(14) . .
C2 C1 B1 121.3(2) . .
C2 C1 Fe1 68.77(13) . .
B1 C1 Fe1 73.54(14) . .
C2 C1 H1 118.6 . .
B1 C1 H1 118.6 . .
Fe1 C1 H1 118.6 . .
C1 C2 C3 121.5(2) . .
C1 C2 Fe1 72.02(13) . .
C3 C2 Fe1 69.90(14) . .
C1 C2 H2 118.4 . .
C3 C2 H2 118.4 . .
Fe1 C2 H2 118.4 . .
C2 C3 C4 120.3(2) . .
C2 C3 Fe1 70.35(14) . .
C4 C3 Fe1 71.06(14) . .
C2 C3 H3 119.1 . .
C4 C3 H3 119.1 . .
Fe1 C3 H3 119.1 . .
C5 C4 C3 121.2(2) . .
C5 C4 Fe1 71.98(13) . .
C3 C4 Fe1 69.31(13) . .
C5 C4 H4 118.4 . .
C3 C4 H4 118.4 . .
Fe1 C4 H4 118.4 . .
C4 C5 B1 121.5(2) . .
C4 C5 Fe1 69.11(13) . .
B1 C5 Fe1 73.15(13) . .
C4 C5 H5 118.4 . .
B1 C5 H5 118.4 . .
Fe1 C5 H5 118.4 . .
C6 P1 C9 91.68(12) . .
C6 P1 B1 109.49(12) . .
C9 P1 B1 108.86(12) . .
C7 C6 C10 125.9(3) . .
C7 C6 P1 109.64(19) . .
C10 C6 P1 123.9(2) . .
C6 C7 C8 114.2(2) . .
C6 C7 C11 124.4(2) . .
C8 C7 C11 121.2(2) . .
C9 C8 C7 114.5(2) . .
C9 C8 C12 124.6(2) . .
C7 C8 C12 120.9(2) . .
C8 C9 C13 126.8(3) . .
C8 C9 P1 109.29(19) . .
C13 C9 P1 123.7(2) . .
C6 C10 H10A 109.5 . .
C6 C10 H10B 109.5 . .
H10A C10 H10B 109.5 . .
C6 C10 H10C 109.5 . .
H10A C10 H10C 109.5 . .
H10B C10 H10C 109.5 . .
C7 C11 H11A 109.5 . .
C7 C11 H11B 109.5 . .
H11A C11 H11B 109.5 . .
C7 C11 H11C 109.5 . .
H11A C11 H11C 109.5 . .
H11B C11 H11C 109.5 . .
C8 C12 H12A 109.5 . .
C8 C12 H12B 109.5 . .
H12A C12 H12B 109.5 . .
C8 C12 H12C 109.5 . .
H12A C12 H12C 109.5 . .
H12B C12 H12C 109.5 . .
C9 C13 H13A 109.5 . .
C9 C13 H13B 109.5 . .
H13A C13 H13B 109.5 . .
C9 C13 H13C 109.5 . .
H13A C13 H13C 109.5 . .
H13B C13 H13C 109.5 . .

loop_
_geom_bond_atom_site_label_1
_geom_bond_atom_site_label_2
_geom_bond_distance
_geom_bond_site_symmetry_2
Fe1 C3 2.077(2) .
Fe1 C3 2.077(2) 3_575
Fe1 C2 2.083(2) 3_575
Fe1 C2 2.083(2) .
Fe1 C4 2.100(2) 3_575
Fe1 C4 2.100(2) .
Fe1 C1 2.126(2) 3_575
Fe1 C1 2.126(2) .
Fe1 C5 2.138(2) 3_575
Fe1 C5 2.138(2) .
Fe1 B1 2.230(3) 3_575
Fe1 B1 2.230(3) .
B1 C1 1.507(4) .
B1 C5 1.508(4) .
B1 P1 1.942(3) .
C1 C2 1.413(3) .
C1 H1 0.9800 .
C2 C3 1.415(4) .
C2 H2 0.9800 .
C3 C4 1.416(4) .
C3 H3 0.9800 .
C4 C5 1.412(4) .
C4 H4 0.9800 .
C5 H5 0.9800 .
P1 C6 1.795(3) .
P1 C9 1.798(3) .
C6 C7 1.354(4) .
C6 C10 1.506(4) .
C7 C8 1.460(3) .
C7 C11 1.503(4) .
C8 C9 1.358(4) .
C8 C12 1.505(4) .
C9 C13 1.510(4) .
C10 H10A 0.9600 .
C10 H10B 0.9600 .
C10 H10C 0.9600 .
C11 H11A 0.9600 .
C11 H11B 0.9600 .
C11 H11C 0.9600 .
C12 H12A 0.9600 .
C12 H12B 0.9600 .
C12 H12C 0.9600 .
C13 H13A 0.9600 .
C13 H13B 0.9600 .
C13 H13C 0.9600 .

loop_
_geom_torsion_atom_site_label_1
_geom_torsion_atom_site_label_2
_geom_torsion_atom_site_label_3
_geom_torsion_atom_site_label_4
_geom_torsion
_geom_torsion_site_symmetry_1
C3 Fe1 B1 C1 66.65(15) .
C3 Fe1 B1 C1 -113.35(15) 3_575
C2 Fe1 B1 C1 -151.53(14) 3_575
C2 Fe1 B1 C1 28.47(14) .
C4 Fe1 B1 C1 -75.37(16) 3_575
C4 Fe1 B1 C1 104.63(16) .
C1 Fe1 B1 C1 180.0 3_575
C5 Fe1 B1 C1 -47.2(2) 3_575
C5 Fe1 B1 C1 132.8(2) .
B1 Fe1 B1 C1 -57.0(17) 3_575
C3 Fe1 B1 C5 -66.11(15) .
C3 Fe1 B1 C5 113.89(15) 3_575
C2 Fe1 B1 C5 75.71(16) 3_575
C2 Fe1 B1 C5 -104.28(16) .
C4 Fe1 B1 C5 151.88(15) 3_575
C4 Fe1 B1 C5 -28.12(15) .
C1 Fe1 B1 C5 47.2(2) 3_575
C1 Fe1 B1 C5 -132.8(2) .
C5 Fe1 B1 C5 180.0 3_575
B1 Fe1 B1 C5 170.2(16) 3_575
C3 Fe1 B1 P1 -179.9(2) .
C3 Fe1 B1 P1 0.1(2) 3_575
C2 Fe1 B1 P1 -38.1(2) 3_575
C2 Fe1 B1 P1 141.9(2) .
C4 Fe1 B1 P1 38.1(2) 3_575
C4 Fe1 B1 P1 -141.9(2) .
C1 Fe1 B1 P1 -66.6(3) 3_575
C1 Fe1 B1 P1 113.4(3) .
C5 Fe1 B1 P1 66.2(3) 3_575
C5 Fe1 B1 P1 -113.8(3) .
B1 Fe1 B1 P1 56.4(16) 3_575
C5 B1 C1 C2 -4.0(3) .
P1 B1 C1 C2 178.54(18) .
Fe1 B1 C1 C2 -51.6(2) .
C5 B1 C1 Fe1 47.54(18) .
P1 B1 C1 Fe1 -129.89(18) .
C3 Fe1 C1 C2 28.60(16) .
C3 Fe1 C1 C2 -151.41(16) 3_575
C2 Fe1 C1 C2 180.0 3_575
C4 Fe1 C1 C2 -113.30(16) 3_575
C4 Fe1 C1 C2 66.70(16) .
C1 Fe1 C1 C2 93.2(8) 3_575
C5 Fe1 C1 C2 -75.72(17) 3_575
C5 Fe1 C1 C2 104.27(17) .
B1 Fe1 C1 C2 -45.9(2) 3_575
B1 Fe1 C1 C2 134.1(2) .
C3 Fe1 C1 B1 -105.50(16) .
C3 Fe1 C1 B1 74.50(16) 3_575
C2 Fe1 C1 B1 45.9(2) 3_575
C2 Fe1 C1 B1 -134.1(2) .
C4 Fe1 C1 B1 112.61(15) 3_575
C4 Fe1 C1 B1 -67.40(15) .
C1 Fe1 C1 B1 -40.9(8) 3_575
C5 Fe1 C1 B1 150.18(14) 3_575
C5 Fe1 C1 B1 -29.82(14) .
B1 Fe1 C1 B1 180.0 3_575
B1 C1 C2 C3 2.2(4) .
Fe1 C1 C2 C3 -51.5(2) .
B1 C1 C2 Fe1 53.7(2) .
C3 Fe1 C2 C1 -134.7(2) .
C3 Fe1 C2 C1 45.3(2) 3_575
C2 Fe1 C2 C1 -154(3) 3_575
C4 Fe1 C2 C1 74.43(16) 3_575
C4 Fe1 C2 C1 -105.57(16) .
C1 Fe1 C2 C1 180.0 3_575
C5 Fe1 C2 C1 111.77(16) 3_575
C5 Fe1 C2 C1 -68.23(16) .
B1 Fe1 C2 C1 150.74(15) 3_575
B1 Fe1 C2 C1 -29.26(15) .
C3 Fe1 C2 C3 180.0 3_575
C2 Fe1 C2 C3 -19(3) 3_575
C4 Fe1 C2 C3 -150.90(14) 3_575
C4 Fe1 C2 C3 29.09(14) .
C1 Fe1 C2 C3 -45.3(2) 3_575
C1 Fe1 C2 C3 134.7(2) .
C5 Fe1 C2 C3 -113.56(15) 3_575
C5 Fe1 C2 C3 66.44(15) .
B1 Fe1 C2 C3 -74.59(16) 3_575
B1 Fe1 C2 C3 105.41(16) .
C1 C2 C3 C4 -0.1(4) .
Fe1 C2 C3 C4 -52.5(2) .
C1 C2 C3 Fe1 52.5(2) .
C3 Fe1 C3 C2 -56(13) 3_575
C2 Fe1 C3 C2 180.0 3_575
C4 Fe1 C3 C2 46.4(2) 3_575
C4 Fe1 C3 C2 -133.6(2) .
C1 Fe1 C3 C2 151.77(14) 3_575
C1 Fe1 C3 C2 -28.24(14) .
C5 Fe1 C3 C2 74.42(16) 3_575
C5 Fe1 C3 C2 -105.58(16) .
B1 Fe1 C3 C2 113.00(16) 3_575
B1 Fe1 C3 C2 -67.00(16) .
C3 Fe1 C3 C4 77(13) 3_575
C2 Fe1 C3 C4 -46.4(2) 3_575
C2 Fe1 C3 C4 133.6(2) .
C4 Fe1 C3 C4 180.001(1) 3_575
C1 Fe1 C3 C4 -74.66(16) 3_575
C1 Fe1 C3 C4 105.34(16) .
C5 Fe1 C3 C4 -152.01(15) 3_575
C5 Fe1 C3 C4 27.99(15) .
B1 Fe1 C3 C4 -113.43(16) 3_575
B1 Fe1 C3 C4 66.57(16) .
C2 C3 C4 C5 0.2(4) .
Fe1 C3 C4 C5 -52.0(2) .
C2 C3 C4 Fe1 52.2(2) .
C3 Fe1 C4 C5 134.9(2) .
C3 Fe1 C4 C5 -45.1(2) 3_575
C2 Fe1 C4 C5 -74.32(17) 3_575
C2 Fe1 C4 C5 105.68(17) .
C4 Fe1 C4 C5 -156(5) 3_575
C1 Fe1 C4 C5 -111.97(16) 3_575
C1 Fe1 C4 C5 68.03(16) .
C5 Fe1 C4 C5 180.000(2) 3_575
B1 Fe1 C4 C5 -150.95(15) 3_575
B1 Fe1 C4 C5 29.05(15) .
C3 Fe1 C4 C3 180.001(1) 3_575
C2 Fe1 C4 C3 150.83(15) 3_575
C2 Fe1 C4 C3 -29.17(15) .
C4 Fe1 C4 C3 69(5) 3_575
C1 Fe1 C4 C3 113.18(15) 3_575
C1 Fe1 C4 C3 -66.82(15) .
C5 Fe1 C4 C3 45.1(2) 3_575
C5 Fe1 C4 C3 -134.9(2) .
B1 Fe1 C4 C3 74.19(17) 3_575
B1 Fe1 C4 C3 -105.81(17) .
C3 C4 C5 B1 -2.4(4) .
Fe1 C4 C5 B1 -53.3(2) .
C3 C4 C5 Fe1 50.8(2) .
C1 B1 C5 C4 4.2(3) .
P1 B1 C5 C4 -178.40(19) .
Fe1 B1 C5 C4 51.5(2) .
C1 B1 C5 Fe1 -47.31(18) .
P1 B1 C5 Fe1 130.12(18) .
C3 Fe1 C5 C4 -28.47(16) .
C3 Fe1 C5 C4 151.53(16) 3_575
C2 Fe1 C5 C4 113.36(16) 3_575
C2 Fe1 C5 C4 -66.64(16) .
C4 Fe1 C5 C4 180.000(2) 3_575
C1 Fe1 C5 C4 75.44(17) 3_575
C1 Fe1 C5 C4 -104.56(17) .
C5 Fe1 C5 C4 -6(3) 3_575
B1 Fe1 C5 C4 45.6(2) 3_575
B1 Fe1 C5 C4 -134.4(2) .
C3 Fe1 C5 B1 105.98(16) .
C3 Fe1 C5 B1 -74.02(16) 3_575
C2 Fe1 C5 B1 -112.20(16) 3_575
C2 Fe1 C5 B1 67.81(16) .
C4 Fe1 C5 B1 -45.6(2) 3_575
C4 Fe1 C5 B1 134.4(2) .
C1 Fe1 C5 B1 -150.12(14) 3_575
C1 Fe1 C5 B1 29.88(14) .
C5 Fe1 C5 B1 128(3) 3_575
B1 Fe1 C5 B1 180.000(1) 3_575
C1 B1 P1 C6 141.7(2) .
C5 B1 P1 C6 -35.5(2) .
Fe1 B1 P1 C6 53.5(2) .
C1 B1 P1 C9 42.9(2) .
C5 B1 P1 C9 -134.3(2) .
Fe1 B1 P1 C9 -45.4(2) .
C9 P1 C6 C7 -7.72(19) .
B1 P1 C6 C7 -118.41(19) .
C9 P1 C6 C10 -179.2(2) .
B1 P1 C6 C10 70.1(2) .
C10 C6 C7 C8 177.5(2) .
P1 C6 C7 C8 6.2(3) .
C10 C6 C7 C11 0.9(4) .
P1 C6 C7 C11 -170.4(2) .
C6 C7 C8 C9 -0.6(3) .
C11 C7 C8 C9 176.1(2) .
C6 C7 C8 C12 180.0(2) .
C11 C7 C8 C12 -3.3(4) .
C7 C8 C9 C13 179.8(2) .
C12 C8 C9 C13 -0.9(4) .
C7 C8 C9 P1 -5.3(3) .
C12 C8 C9 P1 174.1(2) .
C6 P1 C9 C8 7.34(19) .
B1 P1 C9 C8 118.61(19) .
C6 P1 C9 C13 -177.5(2) .
B1 P1 C9 C13 -66.2(2) .
